data_4026712
loop_
_publ_author_name
'Guangwei Yin'
'Yuanxun Zhu'
'Ping Lu'
'Yanguang Wang'

_publ_section_title
;
 Lewis Acid-Promoted Three-Component Reactions of Propargylic Alcohols
 with 2-Butynedioates and Secondary Amines
;
_journal_name_full 'Journal of Organic Chemistry'
_journal_page_first 8922
_journal_page_last 8929
_journal_paper_doi 10.1021/jo2016407
_journal_volume 76
_journal_year 2011
_chemical_formula_moiety 'C37 H35 N O4'
_chemical_formula_sum 'C37 H35 N O4'
_chemical_formula_weight 557.66
_chemical_name_systematic
; 
 ? 
;
_space_group_IT_number 2
_symmetry_cell_setting triclinic
_symmetry_space_group_name_Hall '-P 1'
_symmetry_space_group_name_H-M 'P -1'
_atom_sites_solution_hydrogens geom
_atom_sites_solution_primary direct
_atom_sites_solution_secondary difmap
_audit_creation_method SHELXL-97
_cell_angle_alpha 98.241(4)
_cell_angle_beta 99.394(5)
_cell_angle_gamma 92.118(4)
_cell_formula_units_Z 2
_cell_length_a 10.3722(6)
_cell_length_b 10.5695(5)
_cell_length_c 14.3839(9)
_cell_measurement_reflns_used 3181
_cell_measurement_temperature 293(2)
_cell_measurement_theta_max 29.3535
_cell_measurement_theta_min 3.0827
_cell_volume 1536.74(15)
_computing_cell_refinement 'CrysAlis PRO (Oxford Diffraction, 2010)'
_computing_data_collection 'CrysAlis PRO'
_computing_data_reduction 'CrysAlis PRO'
_computing_molecular_graphics 'OLEX2 (Dolomanov et al., 2009)'
_computing_publication_material OLEX2
_computing_structure_refinement 'SHELXL-97 (Sheldrick, 2008)'
_computing_structure_solution 'SHELXS-97 (Sheldrick, 2008)'
_diffrn_ambient_temperature 293(2)
_diffrn_detector_area_resol_mean 10.3592
_diffrn_measured_fraction_theta_full 0.997
_diffrn_measured_fraction_theta_max 0.997
_diffrn_measurement_device_type 'Xcalibur, Atlas, Gemini ultra'
_diffrn_measurement_method '\w scans'
_diffrn_radiation_monochromator graphite
_diffrn_radiation_source 'fine-focus sealed tube'
_diffrn_radiation_type MoK\a
_diffrn_radiation_wavelength 0.71073
_diffrn_reflns_av_R_equivalents 0.0249
_diffrn_reflns_av_sigmaI/netI 0.0352
_diffrn_reflns_limit_h_max 12
_diffrn_reflns_limit_h_min -10
_diffrn_reflns_limit_k_max 12
_diffrn_reflns_limit_k_min -12
_diffrn_reflns_limit_l_max 17
_diffrn_reflns_limit_l_min -16
_diffrn_reflns_number 13482
_diffrn_reflns_theta_full 25.35
_diffrn_reflns_theta_max 25.35
_diffrn_reflns_theta_min 3.09
_exptl_absorpt_coefficient_mu 0.078
_exptl_absorpt_correction_T_max 0.9778
_exptl_absorpt_correction_T_min 0.9637
_exptl_absorpt_correction_type multi-scan
_exptl_absorpt_process_details
;
CrysAlis PRO (Oxford Diffraction, 2010) 
;
_exptl_crystal_colour colorless
_exptl_crystal_density_diffrn 1.205
_exptl_crystal_description block
_exptl_crystal_F_000 592
_exptl_crystal_size_max 0.48
_exptl_crystal_size_mid 0.42
_exptl_crystal_size_min 0.29
_refine_diff_density_max 0.234
_refine_diff_density_min -0.445
_refine_diff_density_rms 0.040
_refine_ls_extinction_method none
_refine_ls_goodness_of_fit_ref 1.033
_refine_ls_hydrogen_treatment constr
_refine_ls_matrix_type full
_refine_ls_number_parameters 382
_refine_ls_number_reflns 5617
_refine_ls_number_restraints 222
_refine_ls_restrained_S_all 1.343
_refine_ls_R_factor_all 0.0863
_refine_ls_R_factor_gt 0.0548
_refine_ls_shift/su_max 0.000
_refine_ls_shift/su_mean 0.000
_refine_ls_structure_factor_coef Fsqd
_refine_ls_weighting_details 'calc w=1/[\s^2^(Fo^2^)+(0.0684P)^2^+0.4091P] where P=(Fo^2^+2Fc^2^)/3'
_refine_ls_weighting_scheme calc
_refine_ls_wR_factor_gt 0.1328
_refine_ls_wR_factor_ref 0.1532
_reflns_number_gt 3799
_reflns_number_total 5617
_reflns_threshold_expression >2sigma(I)
_cod_data_source_file jo2016407_si_003.cif
_cod_data_source_block 110425_ygw571_129
_cod_original_cell_volume 1536.73(15)
_cod_database_code 4026712

loop_
_symmetry_equiv_pos_as_xyz
'x, y, z'
'-x, -y, -z'

loop_
_atom_site_label
_atom_site_type_symbol
_atom_site_fract_x
_atom_site_fract_y
_atom_site_fract_z
_atom_site_U_iso_or_equiv
_atom_site_adp_type
_atom_site_occupancy
_atom_site_symmetry_multiplicity
_atom_site_calc_flag
_atom_site_refinement_flags
O4 O 0.2835(2) 0.20049(18) 0.06009(13) 0.0571(5) Uani 1 1 d .
C15 C 0.3493(2) 0.1621(2) 0.25766(17) 0.0392(6) Uani 1 1 d U
N1 N 0.1991(2) 0.0720(2) 0.33345(15) 0.0457(6) Uani 1 1 d .
O1 O 0.0671(2) -0.18794(19) 0.17626(18) 0.0723(7) Uani 1 1 d .
C7 C 0.3863(3) 0.1943(2) 0.44054(18) 0.0420(6) Uani 1 1 d U
O2 O 0.2818(2) -0.15039(18) 0.22920(18) 0.0694(6) Uani 1 1 d .
C14 C 0.3191(2) 0.1446(2) 0.35219(18) 0.0399(6) Uani 1 1 d U
C16 C 0.4597(3) 0.2409(3) 0.23786(18) 0.0446(6) Uani 1 1 d U
C6 C 0.5257(3) 0.2422(2) 0.45665(18) 0.0446(6) Uani 1 1 d U
C8 C 0.3247(3) 0.2036(2) 0.52771(18) 0.0465(7) Uani 1 1 d U
C22 C 0.2559(3) 0.0996(2) 0.18981(18) 0.0417(6) Uani 1 1 d U
O3 O 0.1954(3) 0.0003(2) 0.03043(15) 0.0812(7) Uani 1 1 d .
C23 C 0.2419(3) 0.0926(3) 0.08522(19) 0.0494(7) Uani 1 1 d U
C26 C 0.1546(3) 0.0311(2) 0.23121(18) 0.0440(6) Uani 1 1 d U
C34 C 0.1600(3) -0.1152(3) 0.2073(2) 0.0522(7) Uani 1 1 d U
C28 C 0.0069(3) 0.2099(3) 0.1941(2) 0.0511(7) Uani 1 1 d U
C21 C 0.4763(3) 0.3707(3) 0.2700(2) 0.0590(8) Uani 1 1 d U
H21 H 0.4187 0.4104 0.3064 0.071 Uiso 1 1 calc R
C9 C 0.3859(3) 0.1584(3) 0.6091(2) 0.0547(7) Uani 1 1 d U
H9 H 0.4676 0.1248 0.6099 0.066 Uiso 1 1 calc R
C1 C 0.6187(3) 0.1774(3) 0.4133(2) 0.0555(7) Uani 1 1 d U
H1 H 0.5943 0.0996 0.3739 0.067 Uiso 1 1 calc R
C27 C 0.0142(3) 0.0695(3) 0.1974(2) 0.0519(7) Uani 1 1 d U
H27A H -0.0185 0.0227 0.1344 0.062 Uiso 1 1 calc R
H27B H -0.0422 0.0447 0.2402 0.062 Uiso 1 1 calc R
C5 C 0.5680(3) 0.3549(3) 0.5188(2) 0.0583(8) Uani 1 1 d U
H5 H 0.5087 0.3986 0.5514 0.070 Uiso 1 1 calc R
C13 C 0.2072(3) 0.2598(3) 0.5321(2) 0.0613(8) Uani 1 1 d U
H13 H 0.1664 0.2950 0.4801 0.074 Uiso 1 1 calc R
C17 C 0.5462(3) 0.1843(4) 0.1825(2) 0.0652(9) Uani 1 1 d U
H17 H 0.5360 0.0969 0.1599 0.078 Uiso 1 1 calc R
C10 C 0.3262(4) 0.1632(3) 0.6885(2) 0.0698(9) Uani 1 1 d U
H10 H 0.3673 0.1308 0.7417 0.084 Uiso 1 1 calc R
C11 C 0.2076(4) 0.2149(3) 0.6898(2) 0.0738(10) Uani 1 1 d U
H11 H 0.1672 0.2161 0.7430 0.089 Uiso 1 1 calc R
C29 C -0.0090(3) 0.2555(3) 0.1078(3) 0.0694(9) Uani 1 1 d U
H29 H -0.0189 0.1976 0.0516 0.083 Uiso 1 1 calc R
C4 C 0.6959(4) 0.4027(4) 0.5329(3) 0.0786(10) Uani 1 1 d U
H4 H 0.7222 0.4784 0.5744 0.094 Uiso 1 1 calc R
C33 C 0.0179(4) 0.2978(4) 0.2761(3) 0.0829(11) Uani 1 1 d U
H33 H 0.0247 0.2701 0.3351 0.099 Uiso 1 1 calc R
C24 C 0.2783(5) 0.2051(4) -0.0405(2) 0.0868(10) Uani 1 1 d U
H24A H 0.1903 0.1822 -0.0751 0.104 Uiso 1 1 calc R
H24B H 0.3374 0.1460 -0.0666 0.104 Uiso 1 1 calc R
C12 C 0.1492(4) 0.2646(4) 0.6125(2) 0.0731(9) Uani 1 1 d U
H12 H 0.0696 0.3021 0.6137 0.088 Uiso 1 1 calc R
C2 C 0.7470(3) 0.2259(4) 0.4273(3) 0.0743(10) Uani 1 1 d U
H2 H 0.8077 0.1815 0.3967 0.089 Uiso 1 1 calc R
C3 C 0.7847(4) 0.3388(4) 0.4858(3) 0.0831(11) Uani 1 1 d U
H3 H 0.8706 0.3725 0.4938 0.100 Uiso 1 1 calc R
C18 C 0.6465(4) 0.2570(6) 0.1610(3) 0.0973(15) Uani 1 1 d U
H18 H 0.7039 0.2186 0.1239 0.117 Uiso 1 1 calc R
C35 C 0.3024(5) -0.2868(4) 0.2132(4) 0.1021(12) Uani 1 1 d U
H35B H 0.3760 -0.3057 0.2590 0.123 Uiso 1 1 calc R
H35A H 0.2253 -0.3355 0.2219 0.123 Uiso 1 1 calc R
C20 C 0.5786(4) 0.4419(4) 0.2481(3) 0.0932(14) Uani 1 1 d U
H20 H 0.5902 0.5292 0.2708 0.112 Uiso 1 1 calc R
C19 C 0.6626(4) 0.3855(7) 0.1937(4) 0.1132(19) Uani 1 1 d U
H19 H 0.7308 0.4342 0.1789 0.136 Uiso 1 1 calc R
C32 C 0.0188(4) 0.4280(5) 0.2703(5) 0.126(2) Uani 1 1 d U
H32 H 0.0296 0.4873 0.3258 0.151 Uiso 1 1 calc R
C30 C -0.0103(4) 0.3835(4) 0.1030(4) 0.1010(15) Uani 1 1 d U
H30 H -0.0212 0.4116 0.0440 0.121 Uiso 1 1 calc R
C31 C 0.0041(4) 0.4696(4) 0.1837(6) 0.127(2) Uani 1 1 d U
H31 H 0.0039 0.5568 0.1803 0.152 Uiso 1 1 calc R
C37 C 0.1588(4) -0.0086(3) 0.3990(2) 0.0667(9) Uani 1 1 d .
H37A H 0.0923 -0.0717 0.3649 0.100 Uiso 1 1 calc R
H37B H 0.1246 0.0434 0.4486 0.100 Uiso 1 1 calc R
H37C H 0.2329 -0.0507 0.4265 0.100 Uiso 1 1 calc R
C25 C 0.3185(5) 0.3379(4) -0.0480(3) 0.0937(10) Uani 1 1 d U
H25B H 0.3251 0.3442 -0.1129 0.141 Uiso 1 1 calc R
H25C H 0.4020 0.3619 -0.0082 0.141 Uiso 1 1 calc R
H25A H 0.2546 0.3942 -0.0276 0.141 Uiso 1 1 calc R
C36 C 0.3279(6) -0.3229(5) 0.1178(4) 0.1336(13) Uani 1 1 d U
H36A H 0.2515 -0.3121 0.0727 0.200 Uiso 1 1 calc R
H36C H 0.3494 -0.4109 0.1092 0.200 Uiso 1 1 calc R
H36B H 0.3999 -0.2696 0.1078 0.200 Uiso 1 1 calc R

loop_
_atom_site_aniso_label
_atom_site_aniso_U_11
_atom_site_aniso_U_22
_atom_site_aniso_U_33
_atom_site_aniso_U_23
_atom_site_aniso_U_13
_atom_site_aniso_U_12
O4 0.0710(14) 0.0641(12) 0.0336(10) 0.0093(9) 0.0038(9) -0.0161(10)
C15 0.0429(15) 0.0387(13) 0.0353(13) 0.0059(11) 0.0055(11) -0.0028(11)
N1 0.0515(14) 0.0477(12) 0.0355(12) 0.0075(10) 0.0039(10) -0.0187(10)
O1 0.0665(15) 0.0476(11) 0.0915(17) 0.0010(11) -0.0056(12) -0.0209(11)
C7 0.0480(16) 0.0410(13) 0.0353(14) 0.0081(11) 0.0014(12) -0.0061(12)
O2 0.0622(14) 0.0470(11) 0.0920(17) 0.0033(11) 0.0000(12) -0.0036(10)
C14 0.0436(15) 0.0361(12) 0.0380(14) 0.0064(11) 0.0026(11) -0.0071(11)
C16 0.0385(15) 0.0576(16) 0.0365(14) 0.0144(12) -0.0007(12) -0.0101(12)
C6 0.0488(16) 0.0466(14) 0.0366(14) 0.0135(12) -0.0027(12) -0.0056(12)
C8 0.0555(18) 0.0425(14) 0.0376(15) 0.0040(11) 0.0017(12) -0.0119(13)
C22 0.0450(15) 0.0419(13) 0.0358(14) 0.0045(11) 0.0040(12) -0.0074(12)
O3 0.119(2) 0.0698(14) 0.0427(12) -0.0053(11) -0.0008(13) -0.0341(14)
C23 0.0529(17) 0.0536(16) 0.0379(15) 0.0027(13) 0.0037(13) -0.0120(13)
C26 0.0470(16) 0.0425(14) 0.0389(14) 0.0038(11) 0.0022(12) -0.0133(12)
C34 0.0552(19) 0.0493(16) 0.0482(17) 0.0059(13) 0.0018(14) -0.0124(14)
C28 0.0367(15) 0.0528(16) 0.0594(18) 0.0032(14) 0.0020(13) -0.0084(12)
C21 0.0609(19) 0.0561(17) 0.0566(18) 0.0192(15) -0.0036(15) -0.0198(14)
C9 0.068(2) 0.0523(16) 0.0407(16) 0.0080(13) 0.0011(14) -0.0074(14)
C1 0.0564(19) 0.0559(16) 0.0538(18) 0.0173(14) -0.0003(15) 0.0056(15)
C27 0.0468(16) 0.0548(16) 0.0490(17) 0.0050(13) -0.0004(13) -0.0159(13)
C5 0.0582(19) 0.0582(17) 0.0525(18) 0.0030(14) 0.0009(14) -0.0152(15)
C13 0.065(2) 0.0703(19) 0.0459(17) 0.0073(15) 0.0037(15) 0.0024(16)
C17 0.0493(19) 0.093(2) 0.0561(19) 0.0215(17) 0.0097(15) 0.0033(17)
C10 0.096(3) 0.071(2) 0.0408(17) 0.0149(15) 0.0073(17) -0.011(2)
C11 0.090(3) 0.082(2) 0.049(2) -0.0003(17) 0.0227(19) -0.016(2)
C29 0.062(2) 0.068(2) 0.084(2) 0.0255(18) 0.0180(18) 0.0049(16)
C4 0.071(2) 0.084(2) 0.070(2) 0.0004(19) -0.0043(19) -0.029(2)
C33 0.070(2) 0.077(2) 0.083(3) -0.018(2) -0.0195(19) 0.0166(19)
C24 0.128(3) 0.0917(19) 0.0405(15) 0.0190(14) 0.0128(16) -0.0247(18)
C12 0.069(2) 0.089(2) 0.059(2) -0.0032(18) 0.0156(18) 0.0017(19)
C2 0.051(2) 0.097(3) 0.077(2) 0.028(2) 0.0020(18) 0.0103(19)
C3 0.052(2) 0.113(3) 0.077(3) 0.019(2) -0.0113(19) -0.023(2)
C18 0.046(2) 0.174(5) 0.089(3) 0.064(3) 0.022(2) 0.005(3)
C35 0.098(3) 0.068(2) 0.129(3) -0.008(2) 0.004(2) 0.0132(19)
C20 0.082(3) 0.088(3) 0.105(3) 0.051(2) -0.019(3) -0.044(2)
C19 0.053(3) 0.173(5) 0.125(4) 0.092(4) -0.001(3) -0.036(3)
C32 0.079(3) 0.075(3) 0.180(6) -0.052(3) -0.052(3) 0.023(2)
C30 0.073(3) 0.078(3) 0.166(5) 0.057(3) 0.030(3) 0.005(2)
C31 0.058(3) 0.056(2) 0.252(8) 0.026(4) -0.020(4) -0.005(2)
C37 0.085(2) 0.0640(18) 0.0493(18) 0.0130(15) 0.0094(16) -0.0334(17)
C25 0.138(3) 0.0945(19) 0.0470(15) 0.0188(15) 0.0113(16) -0.0237(19)
C36 0.152(3) 0.101(2) 0.132(3) -0.012(2) 0.004(3) 0.016(2)

loop_
_atom_type_symbol
_atom_type_description
_atom_type_scat_dispersion_real
_atom_type_scat_dispersion_imag
_atom_type_scat_source
C C 0.0033 0.0016 'International Tables Vol C Tables 4.2.6.8 and 6.1.1.4'
H H 0.0000 0.0000 'International Tables Vol C Tables 4.2.6.8 and 6.1.1.4'
N N 0.0061 0.0033 'International Tables Vol C Tables 4.2.6.8 and 6.1.1.4'
O O 0.0106 0.0060 'International Tables Vol C Tables 4.2.6.8 and 6.1.1.4'

loop_
_geom_angle_atom_site_label_1
_geom_angle_atom_site_label_2
_geom_angle_atom_site_label_3
_geom_angle
C23 O4 C24 117.8(2)
C22 C15 C14 109.1(2)
C22 C15 C16 123.7(2)
C14 C15 C16 127.1(2)
C14 N1 C37 123.0(2)
C14 N1 C26 112.0(2)
C37 N1 C26 117.9(2)
C14 C7 C6 122.5(2)
C14 C7 C8 122.3(2)
C6 C7 C8 115.2(2)
C34 O2 C35 117.4(3)
C7 C14 N1 125.7(2)
C7 C14 C15 128.8(2)
N1 C14 C15 105.4(2)
C21 C16 C17 118.9(3)
C21 C16 C15 121.6(3)
C17 C16 C15 119.5(3)
C1 C6 C5 117.3(3)
C1 C6 C7 122.4(3)
C5 C6 C7 120.2(3)
C13 C8 C9 117.5(3)
C13 C8 C7 121.7(2)
C9 C8 C7 120.8(3)
C15 C22 C23 128.8(2)
C15 C22 C26 111.8(2)
C23 C22 C26 119.4(2)
O3 C23 O4 124.5(3)
O3 C23 C22 123.2(2)
O4 C23 C22 112.3(2)
N1 C26 C22 101.29(19)
N1 C26 C34 109.8(2)
C22 C26 C34 111.0(2)
N1 C26 C27 112.5(2)
C22 C26 C27 112.8(2)
C34 C26 C27 109.4(2)
O1 C34 O2 124.4(3)
O1 C34 C26 124.7(3)
O2 C34 C26 110.9(2)
C33 C28 C29 117.9(3)
C33 C28 C27 121.6(3)
C29 C28 C27 120.4(3)
C16 C21 C20 120.0(4)
C16 C21 H21 120.0
C20 C21 H21 120.0
C10 C9 C8 120.5(3)
C10 C9 H9 119.7
C8 C9 H9 119.7
C2 C1 C6 121.3(3)
C2 C1 H1 119.4
C6 C1 H1 119.4
C28 C27 C26 113.0(2)
C28 C27 H27A 109.0
C26 C27 H27A 109.0
C28 C27 H27B 109.0
C26 C27 H27B 109.0
H27A C27 H27B 107.8
C4 C5 C6 121.2(3)
C4 C5 H5 119.4
C6 C5 H5 119.4
C8 C13 C12 121.1(3)
C8 C13 H13 119.4
C12 C13 H13 119.4
C18 C17 C16 120.1(4)
C18 C17 H17 119.9
C16 C17 H17 119.9
C11 C10 C9 120.8(3)
C11 C10 H10 119.6
C9 C10 H10 119.6
C12 C11 C10 119.4(3)
C12 C11 H11 120.3
C10 C11 H11 120.3
C30 C29 C28 121.6(4)
C30 C29 H29 119.2
C28 C29 H29 119.2
C3 C4 C5 120.1(3)
C3 C4 H4 120.0
C5 C4 H4 120.0
C28 C33 C32 119.8(4)
C28 C33 H33 120.1
C32 C33 H33 120.1
O4 C24 C25 106.1(3)
O4 C24 H24A 110.5
C25 C24 H24A 110.5
O4 C24 H24B 110.5
C25 C24 H24B 110.5
H24A C24 H24B 108.7
C11 C12 C13 120.5(3)
C11 C12 H12 119.8
C13 C12 H12 119.8
C3 C2 C1 120.1(4)
C3 C2 H2 119.9
C1 C2 H2 119.9
C2 C3 C4 119.9(3)
C2 C3 H3 120.0
C4 C3 H3 120.0
C19 C18 C17 120.6(4)
C19 C18 H18 119.7
C17 C18 H18 119.7
C36 C35 O2 109.5(4)
C36 C35 H35B 109.8
O2 C35 H35B 109.8
C36 C35 H35A 109.8
O2 C35 H35A 109.8
H35B C35 H35A 108.2
C19 C20 C21 120.6(4)
C19 C20 H20 119.7
C21 C20 H20 119.7
C20 C19 C18 119.8(4)
C20 C19 H19 120.1
C18 C19 H19 120.1
C31 C32 C33 120.5(5)
C31 C32 H32 119.7
C33 C32 H32 119.7
C31 C30 C29 120.2(5)
C31 C30 H30 119.9
C29 C30 H30 119.9
C30 C31 C32 119.8(4)
C30 C31 H31 120.1
C32 C31 H31 120.1
N1 C37 H37A 109.5
N1 C37 H37B 109.5
H37A C37 H37B 109.5
N1 C37 H37C 109.5
H37A C37 H37C 109.5
H37B C37 H37C 109.5
C24 C25 H25B 109.5
C24 C25 H25C 109.5
H25B C25 H25C 109.5
C24 C25 H25A 109.5
H25B C25 H25A 109.5
H25C C25 H25A 109.5
C35 C36 H36A 109.5
C35 C36 H36C 109.5
H36A C36 H36C 109.5
C35 C36 H36B 109.5
H36A C36 H36B 109.5
H36C C36 H36B 109.5

loop_
_geom_bond_atom_site_label_1
_geom_bond_atom_site_label_2
_geom_bond_distance
O4 C23 1.323(3)
O4 C24 1.447(4)
C15 C22 1.337(4)
C15 C14 1.479(3)
C15 C16 1.480(3)
N1 C14 1.405(3)
N1 C37 1.456(3)
N1 C26 1.464(3)
O1 C34 1.194(3)
C7 C14 1.367(4)
C7 C6 1.484(4)
C7 C8 1.490(4)
O2 C34 1.330(4)
O2 C35 1.456(4)
C16 C21 1.378(4)
C16 C17 1.391(4)
C6 C1 1.383(4)
C6 C5 1.393(4)
C8 C13 1.382(4)
C8 C9 1.393(4)
C22 C23 1.478(4)
C22 C26 1.501(3)
O3 C23 1.194(3)
C26 C34 1.541(4)
C26 C27 1.546(4)
C28 C33 1.379(4)
C28 C29 1.383(4)
C28 C27 1.496(4)
C21 C20 1.381(5)
C21 H21 0.9300
C9 C10 1.380(4)
C9 H9 0.9300
C1 C2 1.381(5)
C1 H1 0.9300
C27 H27A 0.9700
C27 H27B 0.9700
C5 C4 1.374(5)
C5 H5 0.9300
C13 C12 1.384(4)
C13 H13 0.9300
C17 C18 1.372(5)
C17 H17 0.9300
C10 C11 1.366(5)
C10 H10 0.9300
C11 C12 1.360(5)
C11 H11 0.9300
C29 C30 1.365(5)
C29 H29 0.9300
C4 C3 1.373(5)
C4 H4 0.9300
C33 C32 1.390(6)
C33 H33 0.9300
C24 C25 1.474(5)
C24 H24A 0.9700
C24 H24B 0.9700
C12 H12 0.9300
C2 C3 1.362(5)
C2 H2 0.9300
C3 H3 0.9300
C18 C19 1.366(7)
C18 H18 0.9300
C35 C36 1.441(7)
C35 H35B 0.9700
C35 H35A 0.9700
C20 C19 1.362(7)
C20 H20 0.9300
C19 H19 0.9300
C32 C31 1.367(8)
C32 H32 0.9300
C30 C31 1.352(8)
C30 H30 0.9300
C31 H31 0.9300
C37 H37A 0.9600
C37 H37B 0.9600
C37 H37C 0.9600
C25 H25B 0.9600
C25 H25C 0.9600
C25 H25A 0.9600
C36 H36A 0.9600
C36 H36C 0.9600
C36 H36B 0.9600
